data_7247234
loop_
_publ_author_name
'Yoshikawa, Isao'
'Zhang, Zaixiang'
'Suzuki, Masahiro'
'Ikedo, Hana'
'Yin, Qiuxiang'
'Houjou, Hirohiko'

_publ_section_title
;
 Active control of molecular stacking types in a congeneric library of
 dihalogenated salicylideneaniline crystals and their solid solutions
;
_journal_issue 36
_journal_name_full CrystEngComm
_journal_page_first 5109
_journal_page_last 5117
_journal_paper_doi 10.1039/D3CE00601H
_journal_volume 25
_journal_year 2023
_chemical_formula_moiety 'C13 H9 Br Cl N O'
_chemical_formula_sum 'C13 H9 Br Cl N O'
_chemical_formula_weight 310.57
_space_group_crystal_system monoclinic
_space_group_IT_number 14
_space_group_name_Hall '-P 2ybc'
_space_group_name_H-M_alt 'P 1 21/c 1'
_atom_sites_solution_hydrogens geom
_atom_sites_solution_primary direct
_atom_sites_solution_secondary difmap
_audit_creation_method SHELXL-2018/1
_audit_update_record
;
2023-08-02 deposited with the CCDC.	2023-08-21 downloaded from the CCDC.
;
_cell_angle_alpha 90
_cell_angle_beta 95.840(3)
_cell_angle_gamma 90
_cell_formula_units_Z 4
_cell_length_a 27.8584(9)
_cell_length_b 6.8627(3)
_cell_length_c 6.1547(2)
_cell_measurement_reflns_used 6021
_cell_measurement_temperature 93(2)
_cell_measurement_theta_max 27.2860
_cell_measurement_theta_min 2.2480
_cell_volume 1170.57(7)
_computing_cell_refinement 'CrysAlisPro 1.171.40.84a (Rigaku OD, 2020)'
_computing_data_collection 'CrystalClear-SM Expert 2.0 r3 (Rigaku, 2009)'
_computing_data_reduction 'CrysAlisPro 1.171.40.84a (Rigaku OD, 2020)'
_computing_molecular_graphics 'Yadokari-XG (Wakita, Nemoto et al., 2009)'
_computing_publication_material 'Yadokari-XG (Wakita, Nemoto et al., 2009)'
_computing_structure_refinement 'SHELXL-2018/1 (Sheldrick, 2018)'
_computing_structure_solution 'SHELXS Version 2013/1 (Sheldrick, 2008)'
_diffrn_ambient_temperature 93(2)
_diffrn_detector_area_resol_mean 7.111
_diffrn_measured_fraction_theta_full 0.999
_diffrn_measured_fraction_theta_max 0.965
_diffrn_measurement_device_type 'VariMax DW with Saturn'
_diffrn_measurement_method \w
_diffrn_radiation_type MoK\a
_diffrn_radiation_wavelength 0.71073
_diffrn_reflns_av_R_equivalents 0.0575
_diffrn_reflns_av_unetI/netI 0.0348
_diffrn_reflns_Laue_measured_fraction_full 0.999
_diffrn_reflns_Laue_measured_fraction_max 0.965
_diffrn_reflns_limit_h_max 35
_diffrn_reflns_limit_h_min -35
_diffrn_reflns_limit_k_max 8
_diffrn_reflns_limit_k_min -8
_diffrn_reflns_limit_l_max 7
_diffrn_reflns_limit_l_min -7
_diffrn_reflns_number 14008
_diffrn_reflns_point_group_measured_fraction_full 0.999
_diffrn_reflns_point_group_measured_fraction_max 0.965
_diffrn_reflns_theta_full 25.242
_diffrn_reflns_theta_max 27.275
_diffrn_reflns_theta_min 2.205
_diffrn_source 'rotating anode X-ray generator'
_exptl_absorpt_coefficient_mu 3.720
_exptl_absorpt_correction_T_max 1.00000
_exptl_absorpt_correction_T_min 0.60841
_exptl_absorpt_correction_type multi-scan
_exptl_absorpt_process_details
;
CrysAlisPro 1.171.40.84a (Rigaku Oxford Diffraction, 2020)
Empirical absorption correction using spherical harmonics,
implemented in SCALE3 ABSPACK scaling algorithm.
;
_exptl_crystal_colour yellow
_exptl_crystal_density_diffrn 1.762
_exptl_crystal_description plate
_exptl_crystal_F_000 616
_exptl_crystal_recrystallization_method 'Re-crystallisation from solvent: hexane and dichloromethane'
_exptl_crystal_size_max 0.270
_exptl_crystal_size_mid 0.090
_exptl_crystal_size_min 0.030
_refine_diff_density_max 2.944
_refine_diff_density_min -1.380
_refine_diff_density_rms 0.151
_refine_ls_extinction_method none
_refine_ls_goodness_of_fit_ref 1.174
_refine_ls_hydrogen_treatment constr
_refine_ls_matrix_type full
_refine_ls_number_parameters 177
_refine_ls_number_reflns 2521
_refine_ls_number_restraints 180
_refine_ls_restrained_S_all 1.135
_refine_ls_R_factor_all 0.0750
_refine_ls_R_factor_gt 0.0662
_refine_ls_shift/su_max 0.000
_refine_ls_shift/su_mean 0.000
_refine_ls_structure_factor_coef Fsqd
_refine_ls_weighting_details 'w=1/[\s^2^(Fo^2^)+12.0789P] where P=(Fo^2^+2Fc^2^)/3'
_refine_ls_weighting_scheme calc
_refine_ls_wR_factor_gt 0.1266
_refine_ls_wR_factor_ref 0.1299
_reflns_Friedel_coverage 0.000
_reflns_number_gt 2208
_reflns_number_total 2521
_reflns_threshold_expression 'I > 2\s(I)'
_cod_data_source_file d3ce00601h2.cif
_cod_data_source_block 4BC
_cod_depositor_comments 'Adding full bibliography for 7247230--7247235.cif.'
_cod_original_sg_symbol_H-M 'P 21/c'
_cod_database_code 7247234
_shelx_shelxl_version_number 2018/1
_shelx_space_group_comment
;
The symmetry employed for this shelxl refinement is uniquely defined
by the following loop, which should always be used as a source of
symmetry information in preference to the above space-group names.
They are only intended as comments.
;
_shelx_estimated_absorpt_t_min 0.433
_shelx_estimated_absorpt_t_max 0.897

loop_
_space_group_symop_operation_xyz
'x, y, z'
'-x, y+1/2, -z+1/2'
'-x, -y, -z'
'x, -y-1/2, z-1/2'

loop_
_atom_site_label
_atom_site_type_symbol
_atom_site_fract_x
_atom_site_fract_y
_atom_site_fract_z
_atom_site_U_iso_or_equiv
_atom_site_adp_type
_atom_site_occupancy
_atom_site_site_symmetry_order
_atom_site_calc_flag
_atom_site_refinement_flags_posn
_atom_site_refinement_flags_adp
_atom_site_refinement_flags_occupancy
_atom_site_disorder_assembly
_atom_site_disorder_group
C1 C 0.18598(19) 0.4592(8) 0.7447(9) 0.0170(10) Uani 1 1 d D . . . .
H12 H 0.214953 0.430538 0.834119 0.020 Uiso 0.095(4) 1 calc R U P A 2
C2 C 0.1416(2) 0.4278(8) 0.8234(9) 0.0183(10) Uani 1 1 d . . . . .
H1 H 0.140043 0.373760 0.964618 0.022 Uiso 1 1 calc R U . . .
C3 C 0.0999(2) 0.4758(8) 0.6947(9) 0.0180(11) Uani 1 1 d . . . . .
C4 C 0.1004(2) 0.5508(8) 0.4846(9) 0.0188(11) Uani 1 1 d . . . . .
H2 H 0.071143 0.582037 0.398289 0.023 Uiso 1 1 calc R U . . .
C5 C 0.14427(19) 0.5785(8) 0.4057(9) 0.0184(11) Uani 1 1 d D . . . .
H3 H 0.145151 0.629167 0.262547 0.022 Uiso 1 1 calc R U . . .
C6 C 0.18806(19) 0.5338(8) 0.5314(8) 0.0168(10) Uani 1 1 d D . . . .
C7 C 0.3181(2) 0.5193(8) 0.4607(9) 0.0189(11) Uani 1 1 d D . . . .
C8 C 0.3603(2) 0.5776(9) 0.5868(9) 0.0206(11) Uani 1 1 d D . . . .
H4 H 0.358644 0.629027 0.729094 0.025 Uiso 1 1 calc R U . . .
C9 C 0.4048(2) 0.5604(9) 0.5038(9) 0.0230(12) Uani 1 1 d . . . . .
H5 H 0.433356 0.603800 0.587037 0.028 Uiso 1 1 calc R U . . .
C10 C 0.4070(2) 0.4796(9) 0.2992(9) 0.0206(12) Uani 1 1 d . . . . .
C11 C 0.3654(2) 0.4192(8) 0.1727(9) 0.0210(11) Uani 1 1 d D . . . .
H6 H 0.367415 0.365371 0.031614 0.025 Uiso 1 1 calc R U . . .
C12 C 0.3211(2) 0.4382(9) 0.2546(9) 0.0213(11) Uani 1 1 d D . . . .
H13 H 0.292649 0.395804 0.169889 0.026 Uiso 0.905(4) 1 calc R U P A 1
O1 O 0.22702(15) 0.4199(7) 0.8760(6) 0.0207(9) Uani 0.905(4) 1 d . . P A 1
H7 H 0.251088 0.451629 0.812062 0.031 Uiso 0.905(4) 1 calc R U P A 1
Br1 Br 0.04018(3) 0.43753(13) 0.81104(14) 0.0207(2) Uani 0.905(4) 1 d . . P A 1
C13 C 0.2337(3) 0.553(6) 0.439(3) 0.0202(17) Uani 0.905(4) 1 d D . P A 1
H8 H 0.233747 0.583385 0.288500 0.024 Uiso 0.905(4) 1 calc R U P A 1
N1 N 0.27402(19) 0.5290(13) 0.5569(10) 0.0168(13) Uani 0.905(4) 1 d . . P A 1
Cl1 Cl 0.4625(3) 0.4589(9) 0.1974(12) 0.0308(9) Uani 0.905(4) 1 d . . P A 1
O2 O 0.2777(9) 0.416(10) 0.123(6) 0.051(16) Uani 0.095(4) 1 d D . P A 2
H11 H 0.254551 0.434359 0.197258 0.076 Uiso 0.095(4) 1 calc R U P A 2
Br2 Br 0.4611(12) 0.425(4) 0.171(5) 0.0308(9) Uani 0.095(4) 1 d . . P A 2
C14 C 0.2735(9) 0.507(16) 0.561(8) 0.0168(13) Uani 0.095(4) 1 d D . P A 2
H10 H 0.273195 0.462237 0.707343 0.020 Uiso 0.095(4) 1 calc R U P A 2
N2 N 0.2330(15) 0.56(5) 0.44(3) 0.0202(17) Uani 0.095(4) 1 d D . P A 2
Cl2 Cl 0.0553(8) 0.441(4) 0.813(4) 0.0207(2) Uani 0.095(4) 1 d . . P A 2

loop_
_atom_site_aniso_label
_atom_site_aniso_U_11
_atom_site_aniso_U_22
_atom_site_aniso_U_33
_atom_site_aniso_U_23
_atom_site_aniso_U_13
_atom_site_aniso_U_12
C1 0.028(2) 0.007(3) 0.015(2) -0.001(2) -0.0007(18) 0.001(2)
C2 0.030(3) 0.014(3) 0.011(2) -0.004(2) 0.0010(18) 0.000(2)
C3 0.024(3) 0.010(3) 0.021(3) -0.002(2) 0.006(2) -0.004(2)
C4 0.027(3) 0.013(3) 0.015(2) -0.002(2) -0.0042(19) 0.000(2)
C5 0.029(2) 0.012(3) 0.013(2) -0.001(2) -0.0013(19) 0.000(2)
C6 0.026(2) 0.011(3) 0.012(2) -0.003(2) -0.0012(18) 0.001(2)
C7 0.024(2) 0.015(3) 0.018(3) 0.002(2) 0.0027(19) -0.001(2)
C8 0.027(3) 0.017(3) 0.017(3) 0.001(2) 0.000(2) 0.001(2)
C9 0.021(3) 0.026(3) 0.021(3) 0.001(2) -0.003(2) -0.001(2)
C10 0.024(3) 0.020(3) 0.018(3) 0.002(2) 0.001(2) -0.001(2)
C11 0.030(3) 0.014(3) 0.018(3) -0.004(2) 0.001(2) 0.002(2)
C12 0.027(3) 0.022(3) 0.014(2) 0.001(2) -0.0014(19) -0.002(2)
O1 0.022(2) 0.027(2) 0.013(2) 0.0021(19) -0.0012(15) -0.0007(19)
Br1 0.0209(4) 0.0227(3) 0.0192(3) 0.0001(3) 0.0051(3) -0.0010(4)
C13 0.027(2) 0.018(4) 0.015(3) -0.001(3) 0.0015(18) 0.004(2)
N1 0.025(2) 0.010(4) 0.015(2) 0.0012(19) 0.0012(16) -0.0027(18)
Cl1 0.0224(9) 0.038(3) 0.032(2) -0.0045(14) 0.0078(12) 0.0017(16)
O2 0.029(9) 0.09(5) 0.034(19) -0.03(3) -0.005(11) -0.001(18)
Br2 0.0224(9) 0.038(3) 0.032(2) -0.0045(14) 0.0078(12) 0.0017(16)
C14 0.025(2) 0.010(4) 0.015(2) 0.0012(19) 0.0012(16) -0.0027(18)
N2 0.027(2) 0.018(4) 0.015(3) -0.001(3) 0.0015(18) 0.004(2)
Cl2 0.0209(4) 0.0227(3) 0.0192(3) 0.0001(3) 0.0051(3) -0.0010(4)

loop_
_atom_type_symbol
_atom_type_description
_atom_type_scat_dispersion_real
_atom_type_scat_dispersion_imag
_atom_type_scat_source
C C 0.0033 0.0016 'International Tables Vol C Tables 4.2.6.8 and 6.1.1.4'
H H 0.0000 0.0000 'International Tables Vol C Tables 4.2.6.8 and 6.1.1.4'
N N 0.0061 0.0033 'International Tables Vol C Tables 4.2.6.8 and 6.1.1.4'
O O 0.0106 0.0060 'International Tables Vol C Tables 4.2.6.8 and 6.1.1.4'
Cl Cl 0.1484 0.1585 'International Tables Vol C Tables 4.2.6.8 and 6.1.1.4'
Br Br -0.2901 2.4595 'International Tables Vol C Tables 4.2.6.8 and 6.1.1.4'

loop_
_geom_angle_atom_site_label_1
_geom_angle_atom_site_label_2
_geom_angle_atom_site_label_3
_geom_angle
_geom_angle_site_symmetry_1
_geom_angle_site_symmetry_3
_geom_angle_publ_flag
O1 C1 C2 119.1(5) . . ?
O1 C1 C6 120.8(5) . . ?
C2 C1 C6 120.1(5) . . ?
C2 C1 H12 120.0 . . ?
C6 C1 H12 120.0 . . ?
C3 C2 C1 119.4(5) . . ?
C3 C2 H1 120.3 . . ?
C1 C2 H1 120.3 . . ?
C2 C3 C4 122.4(5) . . ?
C2 C3 Cl2 111.7(10) . . ?
C4 C3 Cl2 125.9(11) . . ?
C2 C3 Br1 118.1(4) . . ?
C4 C3 Br1 119.5(4) . . ?
C5 C4 C3 118.1(5) . . ?
C5 C4 H2 120.9 . . ?
C3 C4 H2 120.9 . . ?
C4 C5 C6 121.8(5) . . ?
C4 C5 H3 119.1 . . ?
C6 C5 H3 119.1 . . ?
C5 C6 C1 118.2(5) . . ?
C5 C6 N2 121(2) . . ?
C1 C6 N2 120.9(19) . . ?
C5 C6 C13 120.6(6) . . ?
C1 C6 C13 121.1(5) . . ?
C12 C7 C8 119.5(5) . . ?
C12 C7 N1 122.3(5) . . ?
C8 C7 N1 118.0(5) . . ?
C12 C7 C14 120(3) . . ?
C8 C7 C14 119(2) . . ?
C9 C8 C7 120.1(5) . . ?
C9 C8 H4 120.0 . . ?
C7 C8 H4 120.0 . . ?
C10 C9 C8 119.5(5) . . ?
C10 C9 H5 120.3 . . ?
C8 C9 H5 120.3 . . ?
C9 C10 C11 121.2(5) . . ?
C9 C10 Cl1 119.1(5) . . ?
C11 C10 Cl1 119.7(5) . . ?
C9 C10 Br2 126.5(10) . . ?
C11 C10 Br2 112.2(10) . . ?
C12 C11 C10 119.3(5) . . ?
C12 C11 H6 120.4 . . ?
C10 C11 H6 120.4 . . ?
C11 C12 O2 121.9(17) . . ?
C11 C12 C7 120.5(5) . . ?
O2 C12 C7 116.4(17) . . ?
C11 C12 H13 119.8 . . ?
C7 C12 H13 119.8 . . ?
C1 O1 H7 109.5 . . ?
N1 C13 C6 121.2(8) . . ?
N1 C13 H8 119.4 . . ?
C6 C13 H8 119.4 . . ?
C13 N1 C7 121.0(8) . . ?
C12 O2 H11 109.5 . . ?
N2 C14 C7 118(4) . . ?
N2 C14 H10 120.9 . . ?
C7 C14 H10 120.9 . . ?
C14 N2 C6 120(3) . . ?

loop_
_geom_bond_atom_site_label_1
_geom_bond_atom_site_label_2
_geom_bond_distance
_geom_bond_site_symmetry_2
_geom_bond_publ_flag
C1 O1 1.358(6) . ?
C1 C2 1.390(8) . ?
C1 C6 1.416(7) . ?
C1 H12 0.9500 . ?
C2 C3 1.378(8) . ?
C2 H1 0.9500 . ?
C3 C4 1.393(8) . ?
C3 Cl2 1.52(2) . ?
C3 Br1 1.896(5) . ?
C4 C5 1.374(8) . ?
C4 H2 0.9500 . ?
C5 C6 1.410(7) . ?
C5 H3 0.9500 . ?
C6 N2 1.422(17) . ?
C6 C13 1.450(8) . ?
C7 C12 1.395(8) . ?
C7 C8 1.401(8) . ?
C7 N1 1.418(8) . ?
C7 C14 1.45(3) . ?
C8 C9 1.391(8) . ?
C8 H4 0.9500 . ?
C9 C10 1.383(8) . ?
C9 H5 0.9500 . ?
C10 C11 1.391(8) . ?
C10 Cl1 1.733(9) . ?
C10 Br2 1.81(3) . ?
C11 C12 1.386(8) . ?
C11 H6 0.9500 . ?
C12 O2 1.395(17) . ?
C12 H13 0.9500 . ?
O1 H7 0.8400 . ?
C13 N1 1.285(11) . ?
C13 H8 0.9500 . ?
O2 H11 0.8400 . ?
C14 N2 1.32(2) . ?
C14 H10 0.9500 . ?

loop_
_geom_hbond_atom_site_label_D
_geom_hbond_atom_site_label_H
_geom_hbond_atom_site_label_A
_geom_hbond_distance_DH
_geom_hbond_distance_HA
_geom_hbond_distance_DA
_geom_hbond_angle_DHA
_geom_hbond_site_symmetry_A
_geom_hbond_publ_flag
C1 H12^b O2^b 0.95 2.36 3.29(3) 164.6 1_556 yes
C12 H13^a O1^a 0.95 2.44 3.328(7) 155.0 1_554 yes
O1^a H7^a N1^a 0.84 1.83 2.580(8) 147.2 . yes
O2^b H11^b N2^b 0.84 1.89 2.6(2) 146.4 . yes
C14^b H10^b O2^b 0.95 2.57 3.50(7) 168.0 1_556 yes

loop_
_geom_torsion_atom_site_label_1
_geom_torsion_atom_site_label_2
_geom_torsion_atom_site_label_3
_geom_torsion_atom_site_label_4
_geom_torsion
_geom_torsion_site_symmetry_1
_geom_torsion_site_symmetry_2
_geom_torsion_site_symmetry_3
_geom_torsion_site_symmetry_4
_geom_torsion_publ_flag
O1 C1 C2 C3 177.0(5) . . . . ?
C6 C1 C2 C3 -2.1(8) . . . . ?
C1 C2 C3 C4 1.6(8) . . . . ?
C1 C2 C3 Cl2 -177.1(12) . . . . ?
C1 C2 C3 Br1 -178.3(4) . . . . ?
C2 C3 C4 C5 -0.5(8) . . . . ?
Cl2 C3 C4 C5 178.0(13) . . . . ?
Br1 C3 C4 C5 179.4(4) . . . . ?
C3 C4 C5 C6 -0.2(8) . . . . ?
C4 C5 C6 C1 -0.3(8) . . . . ?
C4 C5 C6 N2 178(18) . . . . ?
C4 C5 C6 C13 176(2) . . . . ?
O1 C1 C6 C5 -177.7(5) . . . . ?
C2 C1 C6 C5 1.4(8) . . . . ?
C2 C1 C6 N2 -177(18) . . . . ?
O1 C1 C6 C13 6(2) . . . . ?
C2 C1 C6 C13 -175(2) . . . . ?
C12 C7 C8 C9 2.0(9) . . . . ?
N1 C7 C8 C9 176.4(6) . . . . ?
C14 C7 C8 C9 170(5) . . . . ?
C7 C8 C9 C10 -2.1(9) . . . . ?
C8 C9 C10 C11 1.4(9) . . . . ?
C8 C9 C10 Cl1 180.0(5) . . . . ?
C8 C9 C10 Br2 -174.5(15) . . . . ?
C9 C10 C11 C12 -0.8(9) . . . . ?
Cl1 C10 C11 C12 -179.3(5) . . . . ?
Br2 C10 C11 C12 175.7(13) . . . . ?
C10 C11 C12 O2 168(3) . . . . ?
C10 C11 C12 C7 0.8(9) . . . . ?
C8 C7 C12 C11 -1.4(9) . . . . ?
N1 C7 C12 C11 -175.5(6) . . . . ?
C14 C7 C12 C11 -169(5) . . . . ?
C8 C7 C12 O2 -169(3) . . . . ?
C14 C7 C12 O2 24(6) . . . . ?
C5 C6 C13 N1 174(2) . . . . ?
C1 C6 C13 N1 -10(5) . . . . ?
C6 C13 N1 C7 171(2) . . . . ?
C12 C7 N1 C13 -33(3) . . . . ?
C8 C7 N1 C13 153(2) . . . . ?
C12 C7 C14 N2 -49(21) . . . . ?
C8 C7 C14 N2 143(20) . . . . ?
C7 C14 N2 C6 175(19) . . . . ?
C5 C6 N2 C14 -177(20) . . . . ?
C1 C6 N2 C14 2(38) . . . . ?
